data_4321993
loop_
_publ_author_name
'Matthew A. Withersby'
'Alexander J. Blake'
'Neil R. Champness'
'Paul A. Cooke'
'Peter Hubberstey'
'Wan-Sheung Li'
'Martin Schr\"oder'

_publ_section_title
;
 Solvent Control in the Synthesis of
 3,6-Bis(pyridin-3-yl)-1,2,4,5-tetrazine-Bridged Cadmium(II) and Zinc(II)
 Coordination Polymers
;
_journal_name_full 'Inorganic Chemistry'
_journal_page_first 2259
_journal_page_last 2266
_journal_paper_doi 10.1021/ic980898h
_journal_volume 38
_journal_year 1999
_chemical_formula_sum 'C19 H14 Cl2 N11 O6 Zn'
_chemical_formula_weight 628.68
_chemical_name_common {[Zn2(mu-3,3-pytz)3(NO3)4](CH2Cl2)}n
_chemical_name_systematic
; 
3,6-bis(Pyrid-3-yl)1,2,4,5-tetrazine Zinc Nitrate Dichloromethane adduct 
;
_space_group_IT_number 2
_symmetry_cell_setting triclinic
_symmetry_space_group_name_Hall '-P 1'
_symmetry_space_group_name_H-M 'P -1'
_atom_sites_solution_hydrogens geom
_atom_sites_solution_primary direct
_atom_sites_solution_secondary difmap
_audit_creation_method SHELXL-97
_cell_angle_alpha 117.79(3)
_cell_angle_beta 102.39(3)
_cell_angle_gamma 101.13(3)
_cell_formula_units_Z 2
_cell_length_a 9.1110(18)
_cell_length_b 12.474(3)
_cell_length_c 13.171(3)
_cell_measurement_reflns_used 250
_cell_measurement_temperature 150(2)
_cell_measurement_theta_max 25
_cell_measurement_theta_min 2.5
_cell_volume 1216.7(8)
_computing_cell_refinement STADI4
_computing_data_collection 'STADI4 (Stoe & Cie, 1997a)'
_computing_data_reduction 'X-RED (Stoe & Cie, 1997b)'
_computing_molecular_graphics 'SHELXTL/PC (version 5.03)(Sheldrick, 1994)'
_computing_publication_material 'SHELXL-97 (Sheldrick, 1997)'
_computing_structure_refinement 'SHELXL-97 (Sheldrick, 1997)'
_computing_structure_solution 'SHELXS-97 (Sheldrick, 1990)'
_diffrn_ambient_temperature 150(2)
_diffrn_measured_fraction_theta_full 0.785
_diffrn_measured_fraction_theta_max 0.785
_diffrn_measurement_device_type 'Enraf Nonius FAST'
_diffrn_measurement_method 'area detector scans'
_diffrn_radiation_monochromator graphite
_diffrn_radiation_source 'fine-focus sealed tube'
_diffrn_radiation_type MoK\a
_diffrn_radiation_wavelength 0.71073
_diffrn_reflns_av_R_equivalents 0.0803
_diffrn_reflns_av_sigmaI/netI 0.1111
_diffrn_reflns_limit_h_max 8
_diffrn_reflns_limit_h_min -10
_diffrn_reflns_limit_k_max 12
_diffrn_reflns_limit_k_min -13
_diffrn_reflns_limit_l_max 15
_diffrn_reflns_limit_l_min -15
_diffrn_reflns_number 5217
_diffrn_reflns_theta_full 25.01
_diffrn_reflns_theta_max 25.01
_diffrn_reflns_theta_min 1.86
_diffrn_standards_decay_% none
_exptl_absorpt_coefficient_mu 1.291
_exptl_absorpt_correction_type none
_exptl_crystal_colour 'deep pink'
_exptl_crystal_density_diffrn 1.716
_exptl_crystal_density_method 'not measured'
_exptl_crystal_description block
_exptl_crystal_F_000 634
_exptl_crystal_size_max 0.20
_exptl_crystal_size_mid 0.18
_exptl_crystal_size_min 0.10
_refine_diff_density_max 0.608
_refine_diff_density_min -0.537
_refine_diff_density_rms 0.141
_refine_ls_extinction_method none
_refine_ls_goodness_of_fit_ref 0.947
_refine_ls_hydrogen_treatment 'riding model'
_refine_ls_matrix_type full
_refine_ls_number_parameters 352
_refine_ls_number_reflns 3355
_refine_ls_number_restraints 0
_refine_ls_restrained_S_all 0.947
_refine_ls_R_factor_all 0.0582
_refine_ls_R_factor_gt 0.0452
_refine_ls_shift/su_max 0.001
_refine_ls_shift/su_mean 0.000
_refine_ls_structure_factor_coef Fsqd
_refine_ls_weighting_details 'w=1/[\s^2^(Fo^2^)+(0.0507P)^2^+0.0000P] where P=(Fo^2^+2Fc^2^)/3'
_refine_ls_weighting_scheme calc
_refine_ls_wR_factor_gt 0.1164
_refine_ls_wR_factor_ref 0.1190
_reflns_number_gt 2554
_reflns_number_total 3355
_reflns_threshold_expression >2sigma(I)
_cod_data_source_file ic980898h_6.cif
_cod_data_source_block znpzpra
_cod_depositor_comments
;
The following automatic conversions were performed:

'_exptl_absorpt_correction_type' value 'None' changed to 'none'
according to the built-in table from CIF Core dictionary named
'cif_core.dic' version 2.4.1 from 2010-06-29.

Automatic conversion script
Id: cif_fix_values 1673 2011-04-08 12:14:43Z adriana 

The following automatic conversions were performed:

'_refine_ls_weighting_scheme' value 'calc
w=1/[\s^2^(Fo^2^)+(0.0507P)^2^+0.0000P] where P=(Fo^2^+2Fc^2^)/3' was
changed to 'calc'. New tag '_refine_ls_weighting_details' was
created. The value of the new tag was set to
'w=1/[\s^2^(Fo^2^)+(0.0507P)^2^+0.0000P] where P=(Fo^2^+2Fc^2^)/3'.

Automatic conversion script
Id: cif_fix_values 3143 2015-03-26 13:38:13Z robertas 

The following automatic conversions were performed:

'_atom_sites_solution_secondary' value 'difference Fourier map' was
changed to 'difmap'.

'_atom_sites_solution_hydrogens' value 'geometrically placed' was
changed to 'geom'.

Automatic conversion script
Id: cif_fix_values 6452 2018-10-05 10:23:21Z andrius 
;
_cod_original_cell_volume 1216.7(4)
_cod_database_code 4321993

loop_
_symmetry_equiv_pos_as_xyz
'x, y, z'
'-x, -y, -z'

loop_
_atom_site_label
_atom_site_type_symbol
_atom_site_fract_x
_atom_site_fract_y
_atom_site_fract_z
_atom_site_U_iso_or_equiv
_atom_site_adp_type
_atom_site_occupancy
_atom_site_calc_flag
_atom_site_refinement_flags
_atom_site_disorder_assembly
_atom_site_disorder_group
Zn1 Zn 0.09797(7) 0.65996(6) 0.83541(5) 0.0112(2) Uani 1 d . . .
Cl1 Cl -0.5670(3) -0.0177(2) 0.7030(2) 0.0786(8) Uani 1 d . . .
N1 N 0.0162(5) 0.0784(4) 0.3669(4) 0.0175(11) Uani 1 d . . .
Cl2 Cl -0.6158(2) 0.1091(2) 0.56799(18) 0.0525(5) Uani 1 d . . .
N2 N 0.0513(5) 1.0276(4) 1.2644(4) 0.0189(11) Uani 1 d . . .
C3 C 0.1662(6) 1.1065(5) 1.2569(5) 0.0129(12) Uani 1 d . . .
N4 N 0.2525(5) 1.2266(4) 1.3445(4) 0.0158(11) Uani 1 d . . .
N5 N 0.2165(5) 0.2788(4) 0.4469(4) 0.0149(11) Uani 1 d . . .
C6 C 0.0958(6) 0.2006(5) 0.4508(5) 0.0112(12) Uani 1 d . . .
N10 N 0.2140(6) 0.6743(4) 0.6722(4) 0.0209(12) Uani 1 d . . .
C11 C -0.6405(8) 0.0972(7) 0.6922(7) 0.0411(18) Uani 1 d . . .
H1SA H -0.5837 0.1820 0.7693 0.049 Uiso 1 calc R . .
H1SB H -0.7554 0.0734 0.6813 0.049 Uiso 1 calc R . .
O11 O 0.0720(5) 0.6719(4) 0.6655(4) 0.0257(10) Uani 1 d . . .
O12 O 0.2986(5) 0.6818(4) 0.7669(4) 0.0276(10) Uani 1 d . . .
O13 O 0.2627(5) 0.6708(4) 0.5920(4) 0.0442(13) Uani 1 d . . .
N20 N 0.2644(5) 0.6850(4) 1.0528(4) 0.0173(11) Uani 1 d . . .
O21 O 0.1165(4) 0.6590(4) 0.9966(3) 0.0175(9) Uani 1 d . . .
O22 O 0.3613(5) 0.7024(4) 1.0027(4) 0.0298(11) Uani 1 d . . .
O23 O 0.3055(4) 0.6914(4) 1.1508(4) 0.0291(10) Uani 1 d . . .
N31 N 0.0620(5) 0.4543(4) 0.7367(4) 0.0127(10) Uani 1 d . . .
C32 C 0.0913(6) 0.3923(5) 0.6316(4) 0.0107(12) Uani 1 d . . .
H1A H 0.1396 0.4420 0.6031 0.013 Uiso 1 calc R . .
C33 C 0.0552(6) 0.2618(5) 0.5642(5) 0.0127(12) Uani 1 d . . .
C34 C -0.0186(6) 0.1862(5) 0.6032(5) 0.0196(13) Uani 1 d . . .
H3A H -0.0468 0.0951 0.5578 0.024 Uiso 1 calc R . .
C35 C -0.0488(7) 0.2500(6) 0.7108(5) 0.0247(15) Uani 1 d . . .
H5A H -0.0981 0.2029 0.7412 0.030 Uiso 1 calc R . .
C36 C -0.0072(6) 0.3816(5) 0.7733(5) 0.0156(13) Uani 1 d . . .
H4A H -0.0291 0.4231 0.8469 0.019 Uiso 1 calc R . .
N61 N 0.1660(5) 0.8683(4) 0.9471(4) 0.0148(11) Uani 1 d . . .
C62 C 0.1363(6) 0.9240(5) 1.0537(5) 0.0140(12) Uani 1 d . . .
H10A H 0.0650 0.8705 1.0678 0.017 Uiso 1 calc R . .
C63 C 0.2029(6) 1.0520(5) 1.1415(5) 0.0120(12) Uani 1 d . . .
C64 C 0.3094(6) 1.1324(5) 1.1242(5) 0.0157(13) Uani 1 d . . .
H8A H 0.3607 1.2214 1.1849 0.019 Uiso 1 calc R . .
C65 C 0.3381(6) 1.0772(5) 1.0143(5) 0.0190(13) Uani 1 d . . .
H7A H 0.4078 1.1287 0.9974 0.023 Uiso 1 calc R . .
C66 C 0.2653(6) 0.9493(5) 0.9318(5) 0.0180(13) Uani 1 d . . .
H6A H 0.2863 0.9143 0.8574 0.022 Uiso 1 calc R . .
N101 N -0.3500(5) 0.5856(4) 1.0415(4) 0.0184(11) Uani 1 d . . .
N105 N -0.5940(5) 0.4295(5) 0.8791(4) 0.0174(11) Uani 1 d . . .
C106 C -0.4472(6) 0.5148(5) 0.9231(5) 0.0149(13) Uani 1 d . . .
N131 N -0.1549(5) 0.6024(4) 0.7906(4) 0.0106(10) Uani 1 d . . .
C132 C -0.2239(6) 0.5975(5) 0.8706(5) 0.0125(12) Uani 1 d . . .
H12A H -0.1605 0.6442 0.9552 0.015 Uiso 1 calc R . .
C133 C -0.3830(6) 0.5271(5) 0.8341(5) 0.0120(12) Uani 1 d . . .
C134 C -0.4766(6) 0.4620(6) 0.7101(5) 0.0185(13) Uani 1 d . . .
H14A H -0.5867 0.4147 0.6826 0.022 Uiso 1 calc R . .
C135 C -0.4083(6) 0.4669(6) 0.6278(5) 0.0190(14) Uani 1 d . . .
H15A H -0.4699 0.4229 0.5431 0.023 Uiso 1 calc R . .
C136 C -0.2484(6) 0.5372(5) 0.6716(5) 0.0150(13) Uani 1 d . . .
H16A H -0.2015 0.5399 0.6146 0.018 Uiso 1 calc R . .

loop_
_atom_site_aniso_label
_atom_site_aniso_U_11
_atom_site_aniso_U_22
_atom_site_aniso_U_33
_atom_site_aniso_U_23
_atom_site_aniso_U_13
_atom_site_aniso_U_12
Zn1 0.0114(4) 0.0105(4) 0.0097(4) 0.0030(3) 0.0074(3) 0.0016(3)
Cl1 0.124(2) 0.0796(18) 0.105(2) 0.0761(17) 0.0759(18) 0.0656(17)
N1 0.025(3) 0.012(3) 0.012(3) 0.002(2) 0.013(2) 0.004(2)
Cl2 0.0477(12) 0.0562(14) 0.0615(14) 0.0409(12) 0.0107(10) 0.0166(10)
N2 0.023(3) 0.013(3) 0.017(3) 0.005(2) 0.012(2) 0.002(2)
C3 0.016(3) 0.011(3) 0.013(3) 0.005(3) 0.008(3) 0.007(3)
N4 0.016(3) 0.014(3) 0.013(3) 0.004(2) 0.007(2) 0.004(2)
N5 0.015(3) 0.018(3) 0.012(3) 0.006(2) 0.009(2) 0.005(2)
C6 0.012(3) 0.013(3) 0.010(3) 0.007(3) 0.004(2) 0.006(3)
N10 0.024(3) 0.016(3) 0.019(3) 0.005(2) 0.016(3) 0.000(2)
C11 0.028(4) 0.034(5) 0.055(5) 0.019(4) 0.016(4) 0.007(3)
O11 0.020(2) 0.025(3) 0.027(2) 0.012(2) 0.010(2) 0.002(2)
O12 0.029(3) 0.025(3) 0.023(3) 0.010(2) 0.006(2) 0.008(2)
O13 0.061(3) 0.041(3) 0.036(3) 0.017(3) 0.042(3) 0.010(3)
N20 0.019(3) 0.015(3) 0.017(3) 0.008(2) 0.009(2) 0.005(2)
O21 0.008(2) 0.020(2) 0.014(2) 0.0052(19) -0.0013(17) 0.0010(18)
O22 0.024(3) 0.041(3) 0.039(3) 0.026(2) 0.024(2) 0.013(2)
O23 0.025(2) 0.046(3) 0.023(3) 0.026(2) 0.006(2) 0.010(2)
N31 0.008(2) 0.018(3) 0.011(2) 0.007(2) 0.006(2) 0.004(2)
C32 0.008(3) 0.012(3) 0.012(3) 0.006(3) 0.005(2) 0.003(2)
C33 0.010(3) 0.016(3) 0.008(3) 0.003(3) 0.004(2) 0.006(3)
C34 0.030(4) 0.012(3) 0.019(3) 0.008(3) 0.013(3) 0.006(3)
C35 0.035(4) 0.019(4) 0.026(4) 0.013(3) 0.023(3) 0.007(3)
C36 0.015(3) 0.017(3) 0.013(3) 0.005(3) 0.009(3) 0.004(3)
N61 0.012(3) 0.020(3) 0.011(3) 0.007(2) 0.007(2) 0.004(2)
C62 0.011(3) 0.017(3) 0.014(3) 0.007(3) 0.008(2) 0.004(3)
C63 0.013(3) 0.014(3) 0.010(3) 0.006(3) 0.005(2) 0.006(3)
C64 0.017(3) 0.010(3) 0.016(3) 0.004(3) 0.006(3) 0.003(3)
C65 0.021(3) 0.017(4) 0.020(3) 0.009(3) 0.014(3) 0.004(3)
C66 0.021(3) 0.019(4) 0.016(3) 0.008(3) 0.013(3) 0.007(3)
N101 0.012(3) 0.025(3) 0.013(3) 0.008(3) 0.007(2) 0.000(2)
N105 0.008(3) 0.030(3) 0.011(3) 0.010(2) 0.004(2) 0.002(2)
C106 0.013(3) 0.014(3) 0.016(3) 0.006(3) 0.007(3) 0.005(3)
N131 0.011(2) 0.011(3) 0.011(3) 0.006(2) 0.006(2) 0.003(2)
C132 0.012(3) 0.017(3) 0.005(3) 0.003(3) 0.003(2) 0.004(3)
C133 0.009(3) 0.009(3) 0.014(3) 0.003(3) 0.006(2) 0.001(3)
C134 0.006(3) 0.028(4) 0.021(3) 0.015(3) 0.005(3) 0.000(3)
C135 0.014(4) 0.030(4) 0.009(3) 0.010(3) 0.002(3) 0.002(3)
C136 0.019(4) 0.012(3) 0.016(3) 0.008(3) 0.011(3) 0.004(3)

loop_
_atom_type_symbol
_atom_type_description
_atom_type_scat_dispersion_real
_atom_type_scat_dispersion_imag
_atom_type_scat_source
C C 0.0033 0.0016 'International Tables Vol C Tables 4.2.6.8 and 6.1.1.4'
H H 0.0000 0.0000 'International Tables Vol C Tables 4.2.6.8 and 6.1.1.4'
N N 0.0061 0.0033 'International Tables Vol C Tables 4.2.6.8 and 6.1.1.4'
O O 0.0106 0.0060 'International Tables Vol C Tables 4.2.6.8 and 6.1.1.4'
Cl Cl 0.1484 0.1585 'International Tables Vol C Tables 4.2.6.8 and 6.1.1.4'
Zn Zn 0.2839 1.4301 'International Tables Vol C Tables 4.2.6.8 and 6.1.1.4'

loop_
_geom_angle_atom_site_label_1
_geom_angle_atom_site_label_2
_geom_angle_atom_site_label_3
_geom_angle
_geom_angle_site_symmetry_1
_geom_angle_site_symmetry_3
_geom_angle_publ_flag
O21 Zn1 N131 87.91(15) . . y
O21 Zn1 N61 87.34(15) . . y
N131 Zn1 N61 101.28(16) . . y
O21 Zn1 N31 89.66(15) . . y
N131 Zn1 N31 85.65(16) . . y
N61 Zn1 N31 172.33(16) . . y
O21 Zn1 O12 125.08(15) . . y
N131 Zn1 O12 145.89(16) . . y
N61 Zn1 O12 89.82(15) . . y
N31 Zn1 O12 86.13(14) . . y
O21 Zn1 O11 176.32(14) . . y
N131 Zn1 O11 90.62(15) . . y
N61 Zn1 O11 89.63(15) . . y
N31 Zn1 O11 93.60(15) . . y
O12 Zn1 O11 56.97(14) . . y
C6 N1 N2 117.4(4) . 1_544 ?
N1 N2 C3 116.8(5) 1_566 . ?
N4 C3 N2 125.4(4) . . ?
N4 C3 C63 117.3(4) . . ?
N2 C3 C63 117.3(5) . . ?
C3 N4 N5 118.0(4) . 1_566 ?
N4 N5 C6 115.9(4) 1_544 . ?
N1 C6 N5 126.2(4) . . ?
N1 C6 C33 118.8(4) . . ?
N5 C6 C33 114.9(5) . . ?
O13 N10 O12 123.6(5) . . ?
O13 N10 O11 120.7(5) . . ?
O12 N10 O11 115.7(4) . . ?
Cl1 C11 Cl2 111.4(3) . . ?
N10 O11 Zn1 92.3(3) . . ?
N10 O12 Zn1 94.6(3) . . ?
O23 N20 O22 122.8(5) . . ?
O23 N20 O21 120.0(4) . . ?
O22 N20 O21 117.2(4) . . ?
N20 O21 Zn1 107.9(3) . . ?
C36 N31 C32 116.7(5) . . ?
C36 N31 Zn1 119.4(3) . . ?
C32 N31 Zn1 123.6(3) . . ?
N31 C32 C33 123.4(5) . . ?
C32 C33 C34 119.4(4) . . ?
C32 C33 C6 120.2(5) . . ?
C34 C33 C6 120.4(5) . . ?
C35 C34 C33 117.1(5) . . ?
C36 C35 C34 119.7(5) . . ?
N31 C36 C35 123.8(4) . . ?
C66 N61 C62 115.1(5) . . ?
C66 N61 Zn1 123.5(3) . . ?
C62 N61 Zn1 119.9(3) . . ?
N61 C62 C63 123.9(5) . . ?
C62 C63 C64 119.3(4) . . ?
C62 C63 C3 121.1(5) . . ?
C64 C63 C3 119.6(5) . . ?
C63 C64 C65 117.4(5) . . ?
C66 C65 C64 119.2(5) . . ?
N61 C66 C65 125.1(5) . . ?
N105 N101 C106 116.9(4) 2_467 . ?
N101 N105 C106 117.7(4) 2_467 . ?
N105 C106 N101 125.4(5) . . ?
N105 C106 C133 117.4(5) . . ?
N101 C106 C133 117.1(5) . . ?
C136 N131 C132 117.4(4) . . ?
C136 N131 Zn1 118.2(3) . . ?
C132 N131 Zn1 122.0(4) . . ?
N131 C132 C133 122.7(5) . . ?
C132 C133 C134 118.2(4) . . ?
C132 C133 C106 120.2(5) . . ?
C134 C133 C106 121.4(5) . . ?
C135 C134 C133 119.7(5) . . ?
C136 C135 C134 118.3(5) . . ?
N131 C136 C135 123.7(4) . . ?

loop_
_geom_bond_atom_site_label_1
_geom_bond_atom_site_label_2
_geom_bond_distance
_geom_bond_site_symmetry_2
_geom_bond_publ_flag
Zn1 O21 2.099(4) . y
Zn1 N131 2.134(4) . y
Zn1 N61 2.173(5) . y
Zn1 N31 2.182(4) . y
Zn1 O12 2.231(4) . y
Zn1 O11 2.276(4) . y
Cl1 C11 1.744(7) . ?
N1 C6 1.315(7) . ?
N1 N2 1.339(5) 1_544 ?
Cl2 C11 1.767(7) . ?
N2 N1 1.339(5) 1_566 ?
N2 C3 1.346(6) . ?
C3 N4 1.319(7) . ?
C3 C63 1.491(6) . ?
N4 N5 1.342(5) 1_566 ?
N5 N4 1.342(5) 1_544 ?
N5 C6 1.350(6) . ?
C6 C33 1.495(6) . ?
N10 O13 1.216(5) . ?
N10 O12 1.268(6) . ?
N10 O11 1.271(5) . ?
N20 O23 1.225(6) . ?
N20 O22 1.253(5) . ?
N20 O21 1.284(5) . ?
N31 C36 1.331(6) . ?
N31 C32 1.352(6) . ?
C32 C33 1.366(7) . ?
C33 C34 1.400(7) . ?
C34 C35 1.385(7) . ?
C35 C36 1.371(8) . ?
N61 C66 1.340(6) . ?
N61 C62 1.362(6) . ?
C62 C63 1.363(7) . ?
C63 C64 1.390(7) . ?
C64 C65 1.393(7) . ?
C65 C66 1.353(8) . ?
N101 N105 1.329(5) 2_467 ?
N101 C106 1.348(7) . ?
N105 N101 1.329(5) 2_467 ?
N105 C106 1.342(7) . ?
C106 C133 1.472(7) . ?
N131 C136 1.348(7) . ?
N131 C132 1.356(6) . ?
C132 C133 1.386(7) . ?
C133 C134 1.397(7) . ?
C134 C135 1.378(7) . ?
C135 C136 1.378(7) . ?
